data_4333242
loop_
_publ_author_name
'Zheng, Ling-Ling'
'Zhang, Wei-Xiong'
'Qin, Lian-Jing'
'Leng, Ji-Dong'
'Lu, Jun-Xian'
'Tong, Ming-Liang'

_publ_section_title
;
 Isolation of a Pentadentate Ligand and Stepwise Synthesis, Structures,
 and Magnetic Properties of a New Family of Homo- and Heterotrinuclear
 Complexes
;
_journal_issue 23
_journal_name_full 'Inorganic Chemistry'
_journal_page_first 9548
_journal_page_last 9557
_journal_paper_doi 10.1021/ic070343z
_journal_volume 46
_journal_year 2007
_chemical_formula_sum 'C27 H31 N22 Ni1.5 O'
_chemical_formula_weight 767.80
_chemical_name_systematic
; 
 ? 
;
_space_group_IT_number 14
_symmetry_cell_setting monoclinic
_symmetry_space_group_name_Hall '-P 2yn'
_symmetry_space_group_name_H-M 'P 1 21/n 1'
_atom_sites_solution_hydrogens geom
_atom_sites_solution_primary direct
_atom_sites_solution_secondary difmap
_audit_creation_method SHELXL-97
_cell_angle_alpha 90.00
_cell_angle_beta 90.632(3)
_cell_angle_gamma 90.00
_cell_formula_units_Z 4
_cell_length_a 11.2713(16)
_cell_length_b 16.454(2)
_cell_length_c 17.633(3)
_cell_measurement_temperature 293(2)
_cell_volume 3270.0(8)
_computing_structure_refinement 'SHELXL-97 (Sheldrick, 1997)'
_computing_structure_solution 'SHELXS-97 (Sheldrick, 1990)'
_diffrn_ambient_temperature 293(2)
_diffrn_measured_fraction_theta_full 0.959
_diffrn_measured_fraction_theta_max 0.959
_diffrn_radiation_monochromator graphite
_diffrn_radiation_source 'fine-focus sealed tube'
_diffrn_radiation_type MoK\a
_diffrn_radiation_wavelength 0.71073
_diffrn_reflns_av_R_equivalents 0.0410
_diffrn_reflns_av_sigmaI/netI 0.0761
_diffrn_reflns_limit_h_max 14
_diffrn_reflns_limit_h_min -11
_diffrn_reflns_limit_k_max 9
_diffrn_reflns_limit_k_min -20
_diffrn_reflns_limit_l_max 21
_diffrn_reflns_limit_l_min -22
_diffrn_reflns_number 13358
_diffrn_reflns_theta_full 26.99
_diffrn_reflns_theta_max 26.99
_diffrn_reflns_theta_min 1.69
_exptl_absorpt_coefficient_mu 0.936
_exptl_absorpt_correction_T_max 0.8739
_exptl_absorpt_correction_T_min 0.7903
_exptl_crystal_density_diffrn 1.560
_exptl_crystal_density_method 'not measured'
_exptl_crystal_F_000 1588
_exptl_crystal_size_max 0.26
_exptl_crystal_size_mid 0.20
_exptl_crystal_size_min 0.15
_refine_diff_density_max 0.597
_refine_diff_density_min -0.626
_refine_diff_density_rms 0.087
_refine_ls_extinction_method none
_refine_ls_goodness_of_fit_ref 1.049
_refine_ls_hydrogen_treatment mixed
_refine_ls_matrix_type full
_refine_ls_number_parameters 492
_refine_ls_number_reflns 6851
_refine_ls_number_restraints 6
_refine_ls_restrained_S_all 1.050
_refine_ls_R_factor_all 0.1046
_refine_ls_R_factor_gt 0.0638
_refine_ls_shift/su_max 0.001
_refine_ls_shift/su_mean 0.000
_refine_ls_structure_factor_coef Fsqd
_refine_ls_weighting_details 'calc w=1/[\s^2^(Fo^2^)+(0.0725P)^2^+0.0000P] where P=(Fo^2^+2Fc^2^)/3'
_refine_ls_weighting_scheme calc
_refine_ls_wR_factor_gt 0.1394
_refine_ls_wR_factor_ref 0.1591
_reflns_number_gt 4497
_reflns_number_total 6851
_reflns_threshold_expression >2sigma(I)
_cod_data_source_file ic070343zsup1.cif
_cod_data_source_block complex_2
_cod_depositor_comments
;
The following automatic conversions were performed:

'_symmetry_cell_setting' value 'Monoclinic' changed to 'monoclinic'
according to /home/saulius/struct/CIF-dictionaries/cif_core.dic
dictionary named 'cif_core.dic' version 2.4.2 from 2011-04-26.

Automatic conversion script
Id: cif_fix_values 1891 2012-01-12 08:04:46Z andrius 
;
_cod_original_sg_symbol_H-M P2(1)/n
_cod_original_formula_sum 'C27 H31 N22 Ni1.50 O'
_cod_database_code 4333242

loop_
_symmetry_equiv_pos_as_xyz
'x, y, z'
'-x+1/2, y+1/2, -z+1/2'
'-x, -y, -z'
'x-1/2, -y-1/2, z-1/2'

loop_
_atom_site_label
_atom_site_type_symbol
_atom_site_fract_x
_atom_site_fract_y
_atom_site_fract_z
_atom_site_U_iso_or_equiv
_atom_site_adp_type
_atom_site_occupancy
_atom_site_symmetry_multiplicity
_atom_site_calc_flag
_atom_site_refinement_flags
Ni1 Ni 0.5000 1.0000 0.0000 0.0363(2) Uani 1 2 d S
Ni2 Ni 0.41423(4) 0.83749(3) 0.14565(3) 0.03200(17) Uani 1 1 d .
N1 N 0.3739(3) 1.0401(2) 0.0556(2) 0.0399(8) Uani 1 1 d D
H1N H 0.307(3) 1.014(2) 0.055(3) 0.053(14) Uiso 1 1 d D
N2 N 0.4657(3) 1.14772(19) 0.12340(19) 0.0398(8) Uani 1 1 d .
N3 N 0.5995(3) 1.0753(2) 0.0461(2) 0.0421(9) Uani 1 1 d D
H3N H 0.673(2) 1.076(2) 0.041(2) 0.044(14) Uiso 1 1 d D
N4 N 0.2691(3) 1.12044(19) 0.14014(19) 0.0378(8) Uani 1 1 d .
N5 N 0.1671(3) 1.0796(2) 0.1222(2) 0.0467(9) Uani 1 1 d .
N6 N 0.6598(3) 1.18554(18) 0.12071(18) 0.0375(8) Uani 1 1 d .
N7 N 0.7745(3) 1.1763(2) 0.0995(2) 0.0495(9) Uani 1 1 d .
N8 N 0.3191(3) 0.75980(19) 0.09804(19) 0.0357(8) Uani 1 1 d D
H8N H 0.248(2) 0.751(2) 0.105(3) 0.053(15) Uiso 1 1 d D
N9 N 0.4595(3) 0.69162(19) 0.02131(18) 0.0354(8) Uani 1 1 d .
N10 N 0.5437(3) 0.7991(2) 0.0929(2) 0.0393(8) Uani 1 1 d D
H10N H 0.611(3) 0.824(2) 0.094(2) 0.053(14) Uiso 1 1 d D
N11 N 0.2679(3) 0.64890(18) 0.02030(18) 0.0328(8) Uani 1 1 d .
N12 N 0.1528(3) 0.6530(2) 0.0403(2) 0.0507(10) Uani 1 1 d .
N13 N 0.6576(3) 0.72026(18) 0.01066(18) 0.0341(8) Uani 1 1 d .
N14 N 0.7571(3) 0.7613(2) 0.0317(2) 0.0446(9) Uani 1 1 d .
N15 N 0.2863(3) 0.8769(2) 0.2015(2) 0.0365(8) Uani 1 1 d D
H15N H 0.221(2) 0.855(2) 0.198(2) 0.025(11) Uiso 1 1 d D
N16 N 0.3792(3) 0.98163(19) 0.27335(19) 0.0364(8) Uani 1 1 d .
N17 N 0.5119(3) 0.91376(19) 0.1921(2) 0.0372(8) Uani 1 1 d D
H17N H 0.585(2) 0.923(2) 0.187(2) 0.030(11) Uiso 1 1 d D
N18 N 0.1821(3) 0.95642(18) 0.28826(18) 0.0375(8) Uani 1 1 d .
N19 N 0.1685(4) 1.0172(2) 0.3416(2) 0.0674(12) Uani 1 1 d .
N20 N 0.5733(3) 1.02297(18) 0.26739(18) 0.0353(8) Uani 1 1 d .
N21 N 0.6883(3) 1.0111(2) 0.2465(2) 0.0428(9) Uani 1 1 d .
C1 C 0.3765(4) 1.1003(2) 0.1033(2) 0.0334(9) Uani 1 1 d .
C2 C 0.5706(4) 1.1319(2) 0.0943(2) 0.0362(10) Uani 1 1 d .
C3 C 0.2515(4) 1.1766(2) 0.1954(2) 0.0469(11) Uani 1 1 d .
H3 H 0.3081 1.2111 0.2167 0.056 Uiso 1 1 calc R
C4 C 0.1362(4) 1.1723(3) 0.2132(3) 0.0580(13) Uani 1 1 d .
H4 H 0.0967 1.2034 0.2489 0.070 Uiso 1 1 calc R
C5 C 0.0877(4) 1.1119(3) 0.1672(3) 0.0538(12) Uani 1 1 d .
H5 H 0.0085 1.0961 0.1682 0.065 Uiso 1 1 calc R
C6 C 0.6456(4) 1.2518(2) 0.1663(3) 0.0465(11) Uani 1 1 d .
H6 H 0.5751 1.2701 0.1871 0.056 Uiso 1 1 calc R
C7 C 0.7549(4) 1.2859(3) 0.1752(3) 0.0518(12) Uani 1 1 d .
H7 H 0.7749 1.3318 0.2032 0.062 Uiso 1 1 calc R
C8 C 0.8296(4) 1.2370(3) 0.1333(3) 0.0509(12) Uani 1 1 d .
H8 H 0.9107 1.2462 0.1294 0.061 Uiso 1 1 calc R
C9 C 0.3518(4) 0.7052(2) 0.0493(2) 0.0317(9) Uani 1 1 d .
C10 C 0.5473(3) 0.7403(2) 0.0444(2) 0.0322(9) Uani 1 1 d .
C11 C 0.2888(4) 0.5844(2) -0.0269(2) 0.0430(11) Uani 1 1 d .
H11 H 0.3614 0.5695 -0.0473 0.052 Uiso 1 1 calc R
C12 C 0.1840(4) 0.5470(2) -0.0379(3) 0.0503(12) Uani 1 1 d .
H12 H 0.1688 0.5013 -0.0675 0.060 Uiso 1 1 calc R
C13 C 0.1027(4) 0.5916(3) 0.0046(3) 0.0523(12) Uani 1 1 d .
H13 H 0.0224 0.5792 0.0073 0.063 Uiso 1 1 calc R
C14 C 0.6809(4) 0.6633(3) -0.0430(3) 0.0510(12) Uani 1 1 d .
H14 H 0.6265 0.6284 -0.0658 0.061 Uiso 1 1 calc R
C15 C 0.7969(4) 0.6674(3) -0.0564(3) 0.0549(12) Uani 1 1 d .
H15 H 0.8395 0.6360 -0.0904 0.066 Uiso 1 1 calc R
C16 C 0.8410(4) 0.7279(3) -0.0094(3) 0.0486(12) Uani 1 1 d .
H16 H 0.9204 0.7432 -0.0071 0.058 Uiso 1 1 calc R
C17 C 0.2892(3) 0.9356(2) 0.2504(2) 0.0330(9) Uani 1 1 d .
C18 C 0.4846(3) 0.9683(2) 0.2418(2) 0.0326(9) Uani 1 1 d .
C19 C 0.0792(3) 0.9187(2) 0.2734(2) 0.0269(8) Uani 1 1 d .
H19 H 0.0662 0.8757 0.2401 0.032 Uiso 1 1 calc R
C20 C 0.0016(4) 0.9548(3) 0.3154(2) 0.0474(11) Uani 1 1 d .
H20 H -0.0783 0.9407 0.3161 0.057 Uiso 1 1 calc R
C21 C 0.0501(4) 1.0165(2) 0.3591(2) 0.0430(11) Uani 1 1 d .
H21 H 0.0110 1.0502 0.3930 0.052 Uiso 1 1 calc R
C22 C 0.5606(4) 1.0913(2) 0.3091(2) 0.0382(10) Uani 1 1 d .
H22 H 0.4903 1.1111 0.3292 0.046 Uiso 1 1 calc R
C23 C 0.6686(4) 1.1253(2) 0.3163(2) 0.0444(11) Uani 1 1 d .
H23 H 0.6887 1.1729 0.3418 0.053 Uiso 1 1 calc R
C24 C 0.7438(4) 1.0730(2) 0.2769(3) 0.0469(11) Uani 1 1 d .
H24 H 0.8251 1.0814 0.2727 0.056 Uiso 1 1 calc R
O1 O 0.0666(3) 0.77513(18) 0.15976(18) 0.0555(9) Uani 1 1 d .
N22 N -0.0327(3) 0.8787(2) 0.1011(2) 0.0458(9) Uani 1 1 d .
C25 C 0.0579(4) 0.8927(3) 0.0448(3) 0.0668(15) Uani 1 1 d .
H25A H 0.1036 0.8440 0.0382 0.100 Uiso 1 1 calc R
H25B H 0.1092 0.9359 0.0615 0.100 Uiso 1 1 calc R
H25C H 0.0210 0.9074 -0.0026 0.100 Uiso 1 1 calc R
C26 C -0.1352(4) 0.9326(3) 0.1006(3) 0.0682(15) Uani 1 1 d .
H26A H -0.1880 0.9173 0.1405 0.102 Uiso 1 1 calc R
H26B H -0.1758 0.9285 0.0526 0.102 Uiso 1 1 calc R
H26C H -0.1093 0.9876 0.1083 0.102 Uiso 1 1 calc R
C27 C -0.0190(4) 0.8205(3) 0.1525(3) 0.0489(12) Uani 1 1 d .
H27 H -0.0806 0.8134 0.1865 0.059 Uiso 1 1 calc R

loop_
_atom_site_aniso_label
_atom_site_aniso_U_11
_atom_site_aniso_U_22
_atom_site_aniso_U_33
_atom_site_aniso_U_23
_atom_site_aniso_U_13
_atom_site_aniso_U_12
Ni1 0.0372(5) 0.0362(4) 0.0355(4) -0.0066(3) 0.0013(3) 0.0043(3)
Ni2 0.0304(3) 0.0308(3) 0.0348(3) -0.0049(2) 0.0037(2) 0.0001(2)
N1 0.035(2) 0.043(2) 0.042(2) -0.0086(17) 0.0034(17) -0.0030(17)
N2 0.040(2) 0.0417(19) 0.038(2) -0.0089(16) 0.0037(17) 0.0014(17)
N3 0.037(2) 0.045(2) 0.044(2) -0.0124(17) 0.0029(18) 0.0021(18)
N4 0.035(2) 0.0377(18) 0.041(2) -0.0053(16) 0.0036(16) 0.0031(16)
N5 0.040(2) 0.052(2) 0.048(2) -0.0088(18) 0.0072(19) -0.0048(18)
N6 0.037(2) 0.0365(18) 0.039(2) 0.0003(15) 0.0012(16) -0.0006(16)
N7 0.037(2) 0.055(2) 0.057(2) -0.0048(19) 0.0085(19) -0.0043(19)
N8 0.031(2) 0.0369(18) 0.039(2) -0.0047(15) 0.0080(17) -0.0032(16)
N9 0.0311(19) 0.0405(18) 0.0349(19) -0.0102(15) 0.0046(15) -0.0044(15)
N10 0.031(2) 0.0369(19) 0.050(2) -0.0124(17) 0.0036(17) -0.0065(16)
N11 0.0271(18) 0.0367(18) 0.0348(19) -0.0017(14) 0.0032(15) -0.0023(14)
N12 0.036(2) 0.045(2) 0.071(3) -0.0174(19) 0.008(2) -0.0052(17)
N13 0.0281(19) 0.0381(18) 0.0363(19) -0.0030(15) 0.0048(15) -0.0006(15)
N14 0.034(2) 0.048(2) 0.052(2) -0.0104(17) 0.0031(18) -0.0083(17)
N15 0.032(2) 0.0356(18) 0.042(2) -0.0049(16) 0.0032(17) -0.0037(16)
N16 0.0264(19) 0.0400(18) 0.043(2) -0.0088(16) 0.0059(16) -0.0015(15)
N17 0.029(2) 0.0365(19) 0.046(2) -0.0102(16) 0.0048(17) -0.0035(16)
N18 0.040(2) 0.0372(18) 0.0353(19) -0.0096(15) 0.0073(16) 0.0071(16)
N19 0.079(3) 0.060(3) 0.063(3) -0.006(2) 0.010(3) 0.012(2)
N20 0.031(2) 0.0336(17) 0.041(2) -0.0076(15) -0.0009(16) -0.0008(15)
N21 0.026(2) 0.044(2) 0.058(2) -0.0069(17) 0.0054(17) 0.0015(16)
C1 0.039(3) 0.031(2) 0.031(2) 0.0005(17) -0.0012(19) 0.0044(18)
C2 0.042(3) 0.033(2) 0.033(2) 0.0022(18) -0.004(2) -0.0007(19)
C3 0.050(3) 0.048(3) 0.043(3) -0.019(2) 0.002(2) -0.001(2)
C4 0.053(3) 0.068(3) 0.054(3) -0.021(3) 0.009(3) 0.003(3)
C5 0.043(3) 0.062(3) 0.057(3) -0.005(2) 0.015(2) -0.003(2)
C6 0.048(3) 0.041(2) 0.051(3) -0.009(2) -0.001(2) 0.001(2)
C7 0.056(3) 0.048(3) 0.052(3) -0.008(2) 0.000(2) -0.009(2)
C8 0.040(3) 0.054(3) 0.059(3) 0.003(2) 0.003(2) -0.011(2)
C9 0.034(2) 0.0300(19) 0.031(2) 0.0017(17) -0.0030(18) -0.0027(18)
C10 0.033(2) 0.033(2) 0.031(2) 0.0000(17) 0.0040(18) 0.0021(17)
C11 0.042(3) 0.049(2) 0.038(2) -0.013(2) 0.008(2) -0.003(2)
C12 0.058(3) 0.043(2) 0.050(3) -0.016(2) 0.004(2) -0.017(2)
C13 0.038(3) 0.049(3) 0.070(3) -0.011(2) 0.006(2) -0.012(2)
C14 0.046(3) 0.053(3) 0.054(3) -0.028(2) 0.005(2) -0.001(2)
C15 0.046(3) 0.062(3) 0.057(3) -0.016(2) 0.011(2) 0.005(2)
C16 0.031(3) 0.054(3) 0.060(3) -0.012(2) 0.010(2) -0.003(2)
C17 0.032(2) 0.035(2) 0.032(2) 0.0018(18) 0.0028(18) 0.0060(18)
C18 0.031(2) 0.030(2) 0.037(2) -0.0020(17) -0.0001(19) -0.0018(17)
C19 0.0130(19) 0.0332(19) 0.034(2) -0.0141(16) 0.0030(16) -0.0058(16)
C20 0.033(3) 0.055(3) 0.054(3) 0.002(2) 0.004(2) -0.006(2)
C21 0.034(3) 0.043(2) 0.053(3) -0.009(2) 0.016(2) 0.007(2)
C22 0.042(3) 0.033(2) 0.040(2) -0.0031(18) 0.002(2) 0.0017(19)
C23 0.047(3) 0.035(2) 0.051(3) -0.004(2) -0.003(2) -0.007(2)
C24 0.032(3) 0.046(3) 0.063(3) 0.000(2) -0.002(2) -0.007(2)
O1 0.053(2) 0.0505(18) 0.063(2) -0.0031(16) 0.0057(18) -0.0019(16)
N22 0.043(2) 0.051(2) 0.043(2) -0.0022(18) 0.0046(18) -0.0055(18)
C25 0.064(4) 0.081(4) 0.056(3) 0.004(3) 0.020(3) -0.017(3)
C26 0.053(3) 0.065(3) 0.086(4) -0.013(3) -0.002(3) 0.008(3)
C27 0.042(3) 0.058(3) 0.047(3) -0.010(2) 0.004(2) -0.017(2)

loop_
_atom_type_symbol
_atom_type_description
_atom_type_scat_dispersion_real
_atom_type_scat_dispersion_imag
_atom_type_scat_source
C C 0.0033 0.0016 'International Tables Vol C Tables 4.2.6.8 and 6.1.1.4'
H H 0.0000 0.0000 'International Tables Vol C Tables 4.2.6.8 and 6.1.1.4'
N N 0.0061 0.0033 'International Tables Vol C Tables 4.2.6.8 and 6.1.1.4'
O O 0.0106 0.0060 'International Tables Vol C Tables 4.2.6.8 and 6.1.1.4'
Ni Ni 0.3393 1.1124 'International Tables Vol C Tables 4.2.6.8 and 6.1.1.4'

loop_
_geom_angle_atom_site_label_1
_geom_angle_atom_site_label_2
_geom_angle_atom_site_label_3
_geom_angle
_geom_angle_site_symmetry_1
_geom_angle_site_symmetry_3
N3 Ni1 N3 180.000(1) . 3_675
N3 Ni1 N1 89.66(16) . .
N3 Ni1 N1 90.34(16) 3_675 .
N3 Ni1 N1 90.34(16) . 3_675
N3 Ni1 N1 89.66(16) 3_675 3_675
N1 Ni1 N1 180.000(1) . 3_675
N10 Ni2 N17 89.17(15) . .
N10 Ni2 N8 89.57(15) . .
N17 Ni2 N8 178.73(16) . .
N10 Ni2 N15 178.30(16) . .
N17 Ni2 N15 89.43(16) . .
N8 Ni2 N15 91.83(15) . .
C1 N1 Ni1 126.9(3) . .
C1 N1 H1N 113(3) . .
Ni1 N1 H1N 119(3) . .
C1 N2 C2 117.6(3) . .
C2 N3 Ni1 127.5(3) . .
C2 N3 H3N 108(3) . .
Ni1 N3 H3N 124(3) . .
C3 N4 N5 111.8(3) . .
C3 N4 C1 128.2(4) . .
N5 N4 C1 120.0(3) . .
C5 N5 N4 103.8(3) . .
N7 N6 C6 111.7(3) . .
N7 N6 C2 121.0(3) . .
C6 N6 C2 127.2(4) . .
C8 N7 N6 103.6(3) . .
C9 N8 Ni2 127.3(3) . .
C9 N8 H8N 105(3) . .
Ni2 N8 H8N 127(3) . .
C10 N9 C9 117.5(3) . .
C10 N10 Ni2 128.2(3) . .
C10 N10 H10N 110(3) . .
Ni2 N10 H10N 121(3) . .
N12 N11 C11 111.7(3) . .
N12 N11 C9 120.9(3) . .
C11 N11 C9 127.4(3) . .
C13 N12 N11 104.2(3) . .
N14 N13 C14 111.6(3) . .
N14 N13 C10 119.6(3) . .
C14 N13 C10 128.8(3) . .
C16 N14 N13 103.8(3) . .
C17 N15 Ni2 126.5(3) . .
C17 N15 H15N 113(3) . .
Ni2 N15 H15N 120(2) . .
C17 N16 C18 117.4(3) . .
C18 N17 Ni2 128.7(3) . .
C18 N17 H17N 101(3) . .
Ni2 N17 H17N 130(3) . .
C19 N18 N19 111.5(3) . .
C19 N18 C17 122.2(3) . .
N19 N18 C17 126.4(4) . .
C21 N19 N18 105.2(4) . .
C22 N20 N21 111.9(3) . .
C22 N20 C18 128.6(3) . .
N21 N20 C18 119.5(3) . .
C24 N21 N20 103.3(3) . .
N1 C1 N2 129.6(4) . .
N1 C1 N4 117.4(4) . .
N2 C1 N4 113.0(3) . .
N3 C2 N2 128.7(4) . .
N3 C2 N6 118.6(4) . .
N2 C2 N6 112.7(3) . .
C4 C3 N4 106.3(4) . .
C4 C3 H3 126.9 . .
N4 C3 H3 126.9 . .
C3 C4 C5 106.1(4) . .
C3 C4 H4 127.0 . .
C5 C4 H4 127.0 . .
N5 C5 C4 112.0(4) . .
N5 C5 H5 124.0 . .
C4 C5 H5 124.0 . .
C7 C6 N6 106.5(4) . .
C7 C6 H6 126.7 . .
N6 C6 H6 126.7 . .
C6 C7 C8 104.8(4) . .
C6 C7 H7 127.6 . .
C8 C7 H7 127.6 . .
N7 C8 C7 113.3(4) . .
N7 C8 H8 123.3 . .
C7 C8 H8 123.3 . .
N8 C9 N9 128.8(4) . .
N8 C9 N11 119.9(4) . .
N9 C9 N11 111.3(3) . .
N10 C10 N9 128.5(4) . .
N10 C10 N13 118.9(4) . .
N9 C10 N13 112.5(3) . .
C12 C11 N11 106.6(4) . .
C12 C11 H11 126.7 . .
N11 C11 H11 126.7 . .
C11 C12 C13 105.2(4) . .
C11 C12 H12 127.4 . .
C13 C12 H12 127.4 . .
N12 C13 C12 112.3(4) . .
N12 C13 H13 123.8 . .
C12 C13 H13 123.8 . .
C15 C14 N13 106.6(4) . .
C15 C14 H14 126.7 . .
N13 C14 H14 126.7 . .
C14 C15 C16 106.1(4) . .
C14 C15 H15 127.0 . .
C16 C15 H15 127.0 . .
N14 C16 C15 111.9(4) . .
N14 C16 H16 124.0 . .
C15 C16 H16 124.0 . .
N15 C17 N16 130.0(4) . .
N15 C17 N18 118.4(4) . .
N16 C17 N18 111.6(3) . .
N17 C18 N16 127.9(4) . .
N17 C18 N20 119.0(4) . .
N16 C18 N20 113.1(3) . .
C20 C19 N18 105.4(3) . .
C20 C19 H19 127.3 . .
N18 C19 H19 127.3 . .
C19 C20 C21 112.9(4) . .
C19 C20 H20 123.6 . .
C21 C20 H20 123.6 . .
N19 C21 C20 105.1(4) . .
N19 C21 H21 127.5 . .
C20 C21 H21 127.5 . .
C23 C22 N20 107.2(4) . .
C23 C22 H22 126.4 . .
N20 C22 H22 126.4 . .
C22 C23 C24 104.6(4) . .
C22 C23 H23 127.7 . .
C24 C23 H23 127.7 . .
N21 C24 C23 113.1(4) . .
N21 C24 H24 123.5 . .
C23 C24 H24 123.5 . .
C27 N22 C25 120.3(4) . .
C27 N22 C26 122.1(4) . .
C25 N22 C26 117.6(4) . .
N22 C25 H25A 109.5 . .
N22 C25 H25B 109.5 . .
H25A C25 H25B 109.5 . .
N22 C25 H25C 109.5 . .
H25A C25 H25C 109.5 . .
H25B C25 H25C 109.5 . .
N22 C26 H26A 109.5 . .
N22 C26 H26B 109.5 . .
H26A C26 H26B 109.5 . .
N22 C26 H26C 109.5 . .
H26A C26 H26C 109.5 . .
H26B C26 H26C 109.5 . .
O1 C27 N22 126.7(4) . .
O1 C27 H27 116.7 . .
N22 C27 H27 116.7 . .

loop_
_geom_bond_atom_site_label_1
_geom_bond_atom_site_label_2
_geom_bond_distance
_geom_bond_site_symmetry_2
Ni1 N3 1.853(4) .
Ni1 N3 1.853(4) 3_675
Ni1 N1 1.857(4) .
Ni1 N1 1.857(4) 3_675
Ni2 N10 1.850(3) .
Ni2 N17 1.854(3) .
Ni2 N8 1.862(3) .
Ni2 N15 1.872(3) .
N1 C1 1.300(5) .
N1 H1N 0.87(3) .
N2 C1 1.318(5) .
N2 C2 1.320(5) .
N3 C2 1.304(5) .
N3 H3N 0.84(2) .
N4 C3 1.359(5) .
N4 N5 1.365(4) .
N4 C1 1.419(5) .
N5 C5 1.315(5) .
N6 N7 1.358(4) .
N6 C6 1.365(5) .
N6 C2 1.413(5) .
N7 C8 1.316(5) .
N8 C9 1.299(5) .
N8 H8N 0.83(3) .
N9 C10 1.333(5) .
N9 C9 1.334(5) .
N10 C10 1.293(5) .
N10 H10N 0.86(3) .
N11 N12 1.349(4) .
N11 C11 1.370(5) .
N11 C9 1.416(5) .
N12 C13 1.316(5) .
N13 N14 1.357(4) .
N13 C14 1.358(5) .
N13 C10 1.423(5) .
N14 C16 1.318(5) .
N15 C17 1.294(5) .
N15 H15N 0.83(2) .
N16 C17 1.326(5) .
N16 C18 1.336(5) .
N17 C18 1.294(5) .
N17 H17N 0.84(2) .
N18 C19 1.339(4) .
N18 N19 1.382(5) .
N18 C17 1.427(5) .
N19 C21 1.374(5) .
N20 C22 1.352(5) .
N20 N21 1.365(4) .
N20 C18 1.415(5) .
N21 C24 1.307(5) .
C3 C4 1.343(6) .
C3 H3 0.9300 .
C4 C5 1.390(6) .
C4 H4 0.9300 .
C5 H5 0.9300 .
C6 C7 1.361(6) .
C6 H6 0.9300 .
C7 C8 1.383(6) .
C7 H7 0.9300 .
C8 H8 0.9300 .
C11 C12 1.345(6) .
C11 H11 0.9300 .
C12 C13 1.398(6) .
C12 H12 0.9300 .
C13 H13 0.9300 .
C14 C15 1.333(6) .
C14 H14 0.9300 .
C15 C16 1.384(6) .
C15 H15 0.9300 .
C16 H16 0.9300 .
C19 C20 1.296(5) .
C19 H19 0.9300 .
C20 C21 1.384(6) .
C20 H20 0.9300 .
C21 H21 0.9300 .
C22 C23 1.344(5) .
C22 H22 0.9300 .
C23 C24 1.399(6) .
C23 H23 0.9300 .
C24 H24 0.9300 .
O1 C27 1.225(5) .
N22 C27 1.327(5) .
N22 C25 1.450(5) .
N22 C26 1.456(5) .
C25 H25A 0.9600 .
C25 H25B 0.9600 .
C25 H25C 0.9600 .
C26 H26A 0.9600 .
C26 H26B 0.9600 .
C26 H26C 0.9600 .
C27 H27 0.9300 .

loop_
_geom_hbond_atom_site_label_D
_geom_hbond_atom_site_label_H
_geom_hbond_atom_site_label_A
_geom_hbond_distance_DH
_geom_hbond_distance_HA
_geom_hbond_distance_DA
_geom_hbond_angle_DHA
N1 H1N N5 0.87(3) 2.25(4) 2.700(5) 112(3)
N3 H3N N7 0.84(2) 2.25(4) 2.738(5) 118(3)
N8 H8N N12 0.83(3) 2.24(4) 2.756(5) 121(4)
N8 H8N O1 0.83(3) 2.30(3) 3.069(5) 154(4)
N10 H10N N14 0.86(3) 2.25(4) 2.719(5) 114(3)
N15 H15N O1 0.83(2) 2.27(3) 3.072(5) 163(3)
N17 H17N N21 0.84(2) 2.13(3) 2.720(5) 127(3)
